data_7027120
loop_
_publ_author_name
'Moser, Daniel F.'
'Schranz, Ingo'
'Gerrety, Michael C.'
'Stahl, Lothar'
'Staples, Richard J.'

_publ_section_title
;
 Polycyclic bis(amido)cyclodiphosphazane complexes of antimony(III) and
 bismuth(III): syntheses, molecular structures and solution behaviour
;
_journal_issue 5
_journal_name_full 'Journal of the Chemical Society, Dalton Transactions'
_journal_page_first 751
_journal_paper_doi 10.1039/a807207h
_journal_year 1999
_chemical_formula_sum 'C16 H36 N7 P2 Sb'
_chemical_formula_weight 510.21
_chemical_name_systematic
; 
 ? 
;
_space_group_IT_number 14
_symmetry_cell_setting monoclinic
_symmetry_space_group_name_Hall '-P 2ybc'
_symmetry_space_group_name_H-M 'P 1 21/c 1'
_atom_sites_solution_hydrogens geom
_atom_sites_solution_primary direct
_atom_sites_solution_secondary difmap
_audit_creation_method SHELXL-97
_cell_angle_alpha 90.00
_cell_angle_beta 90.34(2)
_cell_angle_gamma 90.00
_cell_formula_units_Z 4
_cell_length_a 9.379(2)
_cell_length_b 9.621(2)
_cell_length_c 26.609(6)
_cell_measurement_reflns_used 178
_cell_measurement_temperature 213(2)
_cell_measurement_theta_max 20.59
_cell_measurement_theta_min 3.03
_cell_volume 2401.0(9)
_computing_cell_refinement 'SMART (SIEMENS, V4.033, 1994)'
_computing_data_collection 'ASTRO (SIEMENS, V4.033, 1994)'
_computing_data_reduction 'SAINT (SIEMENS, V4.035, 1994)'
_computing_molecular_graphics 'SHELXTL (SIEMENS, 1994, ver 5.04)'
_computing_publication_material 'CIFTAB (Sheldrick, 1993)'
_computing_structure_refinement 'SHELXL-97 (Sheldrick, 1997)'
_computing_structure_solution 'SHELXS-97 (Sheldrick, 1990)'
_diffrn_ambient_temperature 213(2)
_diffrn_measured_fraction_theta_full 0.925
_diffrn_measured_fraction_theta_max 0.925
_diffrn_measurement_method '\w, 0.3 deg'
_diffrn_radiation_monochromator graphite
_diffrn_radiation_source 'fine-focus sealed tube'
_diffrn_radiation_type MoK\a
_diffrn_radiation_wavelength 0.71073
_diffrn_reflns_av_R_equivalents 0.0244
_diffrn_reflns_av_sigmaI/netI 0.0357
_diffrn_reflns_limit_h_max 10
_diffrn_reflns_limit_h_min -10
_diffrn_reflns_limit_k_max 11
_diffrn_reflns_limit_k_min -8
_diffrn_reflns_limit_l_max 31
_diffrn_reflns_limit_l_min -30
_diffrn_reflns_number 9704
_diffrn_reflns_theta_full 24.78
_diffrn_reflns_theta_max 24.78
_diffrn_reflns_theta_min 0.77
_diffrn_standards_decay_% <1
_diffrn_standards_interval_count 0
_diffrn_standards_number 0
_exptl_absorpt_coefficient_mu 1.297
_exptl_absorpt_correction_T_max 0.942272
_exptl_absorpt_correction_T_min 0.829023
_exptl_absorpt_correction_type empirical
_exptl_crystal_colour colorless
_exptl_crystal_density_diffrn 1.411
_exptl_crystal_density_method 'not measured'
_exptl_crystal_description chunk
_exptl_crystal_F_000 1048
_exptl_crystal_size_max 0.20
_exptl_crystal_size_mid 0.14
_exptl_crystal_size_min 0.10
_refine_diff_density_max 0.511
_refine_diff_density_min -0.559
_refine_diff_density_rms 0.073
_refine_ls_extinction_method none
_refine_ls_goodness_of_fit_ref 1.057
_refine_ls_hydrogen_treatment mixed
_refine_ls_matrix_type full
_refine_ls_number_parameters 236
_refine_ls_number_reflns 4068
_refine_ls_number_restraints 0
_refine_ls_restrained_S_all 1.057
_refine_ls_R_factor_all 0.0413
_refine_ls_R_factor_gt 0.0326
_refine_ls_shift/su_max 0.012
_refine_ls_shift/su_mean 0.001
_refine_ls_structure_factor_coef Fsqd
_refine_ls_weighting_details 'w=1/[\s^2^(Fo^2^)+(0.0171P)^2^+8.2598P] where P=(Fo^2^+2Fc^2^)/3'
_refine_ls_weighting_scheme calc
_refine_ls_wR_factor_gt 0.0773
_refine_ls_wR_factor_ref 0.0826
_reflns_number_gt 3580
_reflns_number_total 4068
_reflns_threshold_expression >2sigma(I)
_cod_data_source_file 807207hsup1.cif
_cod_data_source_block ls1b
_cod_depositor_comments
;
The following automatic conversions were performed:

'_symmetry_cell_setting' value 'Monoclinic' changed to 'monoclinic'
according to /home/saulius/struct/CIF-dictionaries/cif_core.dic
dictionary named 'cif_core.dic' version 2.4.2 from
2011-04-26.

'_exptl_absorpt_correction_type' value 'Empirical'
changed to 'empirical' according to
/home/saulius/struct/CIF-dictionaries/cif_core.dic dictionary named
'cif_core.dic' version 2.4.2 from 2011-04-26.

Automatic conversion script
Id: cif_fix_values 1891 2012-01-12 08:04:46Z andrius 

The following automatic conversions were performed:

'_refine_ls_weighting_scheme' value 'calc
w=1/[\s^2^(Fo^2^)+(0.0171P)^2^+8.2598P] where P=(Fo^2^+2Fc^2^)/3' was
changed to 'calc'. New tag '_refine_ls_weighting_details' was
created. The value of the new tag was set to
'w=1/[\s^2^(Fo^2^)+(0.0171P)^2^+8.2598P] where P=(Fo^2^+2Fc^2^)/3'.

Automatic conversion script
Id: cif_fix_values 3143 2015-03-26 13:38:13Z robertas 
;
_cod_original_sg_symbol_H-M P2(1)/c
_cod_database_code 7027120

loop_
_symmetry_equiv_pos_as_xyz
'x, y, z'
'-x, y+1/2, -z+1/2'
'-x, -y, -z'
'x, -y-1/2, z-1/2'

loop_
_atom_site_label
_atom_site_type_symbol
_atom_site_fract_x
_atom_site_fract_y
_atom_site_fract_z
_atom_site_U_iso_or_equiv
_atom_site_adp_type
_atom_site_occupancy
_atom_site_calc_flag
_atom_site_refinement_flags
Sb1 Sb 0.29564(4) 0.86297(3) 0.372106(12) 0.02781(10) Uani 1 d .
P1 P 0.40780(13) 0.59787(13) 0.32438(5) 0.0287(3) Uani 1 d .
P2 P 0.40709(13) 0.60348(13) 0.42433(5) 0.0290(3) Uani 1 d .
N1 N 0.4879(4) 0.6950(4) 0.37384(14) 0.0257(8) Uani 1 d .
N2 N 0.3427(4) 0.5068(4) 0.37477(15) 0.0305(9) Uani 1 d .
N3 N 0.2935(4) 0.7281(4) 0.31156(14) 0.0304(9) Uani 1 d .
N4 N 0.2917(4) 0.7337(4) 0.43463(14) 0.0305(9) Uani 1 d .
N5 N 0.0613(4) 0.8710(4) 0.36973(18) 0.0397(10) Uani 1 d .
N6 N 0.0065(4) 0.9821(5) 0.37515(15) 0.0336(9) Uani 1 d .
N7 N -0.0545(5) 1.0841(5) 0.38059(19) 0.0514(12) Uani 1 d .
C1 C 0.6415(5) 0.7336(5) 0.3739(2) 0.0350(11) Uani 1 d .
C2 C 0.7349(6) 0.6053(7) 0.3774(3) 0.0554(16) Uani 1 d .
H2A H 0.7149 0.5446 0.3491 0.083 Uiso 1 calc R
H2B H 0.7153 0.5565 0.4085 0.083 Uiso 1 calc R
H2C H 0.8344 0.6327 0.3768 0.083 Uiso 1 calc R
C3 C 0.6723(6) 0.8109(7) 0.3255(2) 0.0546(16) Uani 1 d .
H3A H 0.6458 0.7532 0.2970 0.082 Uiso 1 calc R
H3B H 0.7732 0.8324 0.3239 0.082 Uiso 1 calc R
H3C H 0.6176 0.8964 0.3246 0.082 Uiso 1 calc R
C4 C 0.6689(6) 0.8278(7) 0.4195(2) 0.0521(16) Uani 1 d .
H4A H 0.6454 0.7779 0.4500 0.078 Uiso 1 calc R
H4B H 0.6099 0.9103 0.4169 0.078 Uiso 1 calc R
H4C H 0.7686 0.8545 0.4204 0.078 Uiso 1 calc R
C5 C 0.2406(5) 0.3893(5) 0.3758(2) 0.0365(12) Uani 1 d .
C6 C 0.2652(7) 0.2999(6) 0.3291(2) 0.0555(16) Uani 1 d .
H6A H 0.2390 0.3522 0.2993 0.083 Uiso 1 calc R
H6B H 0.2072 0.2166 0.3311 0.083 Uiso 1 calc R
H6C H 0.3650 0.2741 0.3273 0.083 Uiso 1 calc R
C7 C 0.0884(6) 0.4442(6) 0.3751(2) 0.0446(13) Uani 1 d .
H7A H 0.0687 0.4873 0.3428 0.067 Uiso 1 calc R
H7B H 0.0770 0.5125 0.4016 0.067 Uiso 1 calc R
H7C H 0.0225 0.3680 0.3804 0.067 Uiso 1 calc R
C8 C 0.2659(7) 0.3047(6) 0.4230(2) 0.0575(17) Uani 1 d .
H8A H 0.2016 0.2258 0.4233 0.086 Uiso 1 calc R
H8B H 0.2486 0.3622 0.4522 0.086 Uiso 1 calc R
H8C H 0.3637 0.2719 0.4236 0.086 Uiso 1 calc R
C9 C 0.2274(6) 0.7572(6) 0.26130(18) 0.0383(12) Uani 1 d .
C10 C 0.0842(7) 0.6841(9) 0.2571(2) 0.072(2) Uani 1 d .
H10A H 0.0976 0.5848 0.2611 0.109 Uiso 1 calc R
H10B H 0.0422 0.7029 0.2244 0.109 Uiso 1 calc R
H10C H 0.0212 0.7181 0.2832 0.109 Uiso 1 calc R
C11 C 0.3263(8) 0.7096(8) 0.2201(2) 0.066(2) Uani 1 d .
H11A H 0.3412 0.6101 0.2229 0.099 Uiso 1 calc R
H11B H 0.4170 0.7572 0.2234 0.099 Uiso 1 calc R
H11C H 0.2841 0.7308 0.1876 0.099 Uiso 1 calc R
C12 C 0.2075(8) 0.9132(7) 0.2551(2) 0.0637(19) Uani 1 d .
H12A H 0.1514 0.9489 0.2827 0.096 Uiso 1 calc R
H12B H 0.1585 0.9318 0.2236 0.096 Uiso 1 calc R
H12C H 0.3000 0.9583 0.2549 0.096 Uiso 1 calc R
C13 C 0.2276(6) 0.7690(6) 0.48409(18) 0.0376(12) Uani 1 d .
C14 C 0.0876(9) 0.6948(10) 0.4899(3) 0.104(4) Uani 1 d .
H14A H 0.0266 0.7156 0.4613 0.156 Uiso 1 calc R
H14B H 0.0417 0.7255 0.5205 0.156 Uiso 1 calc R
H14C H 0.1041 0.5954 0.4916 0.156 Uiso 1 calc R
C15 C 0.3313(9) 0.7336(10) 0.5263(2) 0.093(3) Uani 1 d .
H15A H 0.4202 0.7830 0.5212 0.139 Uiso 1 calc R
H15B H 0.3493 0.6343 0.5264 0.139 Uiso 1 calc R
H15C H 0.2906 0.7608 0.5582 0.139 Uiso 1 calc R
C16 C 0.2013(9) 0.9247(7) 0.4873(2) 0.0661(19) Uani 1 d .
H16A H 0.1263 0.9505 0.4639 0.099 Uiso 1 calc R
H16B H 0.2881 0.9741 0.4790 0.099 Uiso 1 calc R
H16C H 0.1727 0.9487 0.5212 0.099 Uiso 1 calc R

loop_
_atom_site_aniso_label
_atom_site_aniso_U_11
_atom_site_aniso_U_22
_atom_site_aniso_U_33
_atom_site_aniso_U_23
_atom_site_aniso_U_13
_atom_site_aniso_U_12
Sb1 0.02795(17) 0.02615(16) 0.02935(16) 0.00070(14) 0.00085(13) 0.00034(14)
P1 0.0265(7) 0.0300(7) 0.0297(6) -0.0033(5) 0.0025(5) -0.0007(5)
P2 0.0275(7) 0.0306(7) 0.0290(6) 0.0035(5) 0.0002(5) 0.0015(5)
N1 0.024(2) 0.0278(19) 0.0250(19) 0.0020(17) 0.0010(17) -0.0013(16)
N2 0.030(2) 0.025(2) 0.036(2) 0.0001(18) 0.0012(19) -0.0051(16)
N3 0.030(2) 0.037(2) 0.0238(19) -0.0015(17) -0.0010(17) 0.0011(19)
N4 0.032(2) 0.035(2) 0.0239(19) 0.0021(17) 0.0043(17) 0.0033(19)
N5 0.031(2) 0.038(2) 0.050(3) -0.006(2) -0.003(2) 0.003(2)
N6 0.028(2) 0.042(3) 0.030(2) 0.002(2) -0.0002(19) -0.002(2)
N7 0.046(3) 0.043(3) 0.066(3) 0.000(2) 0.002(3) 0.007(2)
C1 0.022(2) 0.044(3) 0.038(3) -0.004(2) 0.001(2) -0.005(2)
C2 0.029(3) 0.067(4) 0.070(4) -0.001(3) 0.003(3) 0.012(3)
C3 0.032(3) 0.078(4) 0.053(4) 0.013(3) 0.005(3) -0.019(3)
C4 0.031(3) 0.070(4) 0.055(4) -0.017(3) 0.000(3) -0.016(3)
C5 0.034(3) 0.026(3) 0.049(3) 0.003(2) 0.004(2) -0.002(2)
C6 0.054(4) 0.039(3) 0.073(4) -0.018(3) 0.011(3) -0.012(3)
C7 0.038(3) 0.041(3) 0.056(3) 0.003(3) 0.003(3) 0.000(2)
C8 0.057(4) 0.044(3) 0.071(4) 0.022(3) -0.009(3) -0.013(3)
C9 0.039(3) 0.050(3) 0.026(3) 0.003(2) -0.006(2) -0.003(3)
C10 0.053(4) 0.116(6) 0.048(4) 0.019(4) -0.024(3) -0.023(4)
C11 0.075(5) 0.095(5) 0.028(3) 0.000(3) 0.001(3) 0.015(4)
C12 0.090(5) 0.062(4) 0.039(3) 0.019(3) -0.008(3) 0.020(4)
C13 0.041(3) 0.046(3) 0.026(3) -0.002(2) 0.007(2) 0.002(3)
C14 0.104(7) 0.135(8) 0.074(5) -0.050(5) 0.060(5) -0.070(6)
C15 0.115(7) 0.134(8) 0.029(3) -0.002(4) -0.003(4) 0.058(6)
C16 0.099(6) 0.059(4) 0.040(3) -0.015(3) 0.010(4) 0.021(4)

loop_
_atom_type_symbol
_atom_type_description
_atom_type_scat_dispersion_real
_atom_type_scat_dispersion_imag
_atom_type_scat_source
C C 0.0033 0.0016 'International Tables Vol C Tables 4.2.6.8 and 6.1.1.4'
H H 0.0000 0.0000 'International Tables Vol C Tables 4.2.6.8 and 6.1.1.4'
N N 0.0061 0.0033 'International Tables Vol C Tables 4.2.6.8 and 6.1.1.4'
P P 0.1023 0.0942 'International Tables Vol C Tables 4.2.6.8 and 6.1.1.4'
Sb Sb -0.5866 1.5461 'International Tables Vol C Tables 4.2.6.8 and 6.1.1.4'

loop_
_geom_angle_atom_site_label_1
_geom_angle_atom_site_label_2
_geom_angle_atom_site_label_3
_geom_angle
N3 Sb1 N4 104.36(14)
N3 Sb1 N5 89.67(16)
N4 Sb1 N5 91.24(17)
N3 Sb1 N1 66.43(14)
N4 Sb1 N1 66.54(14)
N5 Sb1 N1 140.14(14)
N3 P1 N2 108.01(19)
N3 P1 N1 91.40(18)
N2 P1 N1 80.84(18)
N3 P1 P2 100.50(14)
N2 P1 P2 39.35(13)
N1 P1 P2 41.62(12)
N4 P2 N2 107.8(2)
N4 P2 N1 91.81(18)
N2 P2 N1 80.68(18)
N4 P2 P1 100.59(14)
N2 P2 P1 39.26(13)
N1 P2 P1 41.55(12)
C1 N1 P1 122.5(3)
C1 N1 P2 122.7(3)
P1 N1 P2 96.83(18)
C1 N1 Sb1 123.6(3)
P1 N1 Sb1 91.47(15)
P2 N1 Sb1 91.40(15)
C5 N2 P1 129.5(3)
C5 N2 P2 128.5(3)
P1 N2 P2 101.4(2)
C9 N3 P1 125.4(3)
C9 N3 Sb1 125.5(3)
P1 N3 Sb1 107.81(19)
C13 N4 P2 125.3(3)
C13 N4 Sb1 125.5(3)
P2 N4 Sb1 107.55(19)
N6 N5 Sb1 117.3(3)
N7 N6 N5 175.4(5)
N1 C1 C3 108.1(4)
N1 C1 C2 110.8(4)
C3 C1 C2 109.7(5)
N1 C1 C4 107.8(4)
C3 C1 C4 110.6(5)
C2 C1 C4 109.7(5)
N2 C5 C8 109.1(4)
N2 C5 C7 109.9(4)
C8 C5 C7 109.8(5)
N2 C5 C6 108.3(4)
C8 C5 C6 110.3(5)
C7 C5 C6 109.3(5)
N3 C9 C11 109.8(4)
N3 C9 C10 109.9(4)
C11 C9 C10 110.7(5)
N3 C9 C12 109.4(4)
C11 C9 C12 107.2(5)
C10 C9 C12 109.9(6)
N4 C13 C14 109.9(5)
N4 C13 C15 110.0(5)
C14 C13 C15 111.9(6)
N4 C13 C16 109.9(4)
C14 C13 C16 108.6(6)
C15 C13 C16 106.4(6)

loop_
_geom_bond_atom_site_label_1
_geom_bond_atom_site_label_2
_geom_bond_distance
Sb1 N3 2.069(4)
Sb1 N4 2.078(4)
Sb1 N5 2.199(4)
Sb1 N1 2.421(4)
P1 N3 1.683(4)
P1 N2 1.717(4)
P1 N1 1.777(4)
P1 P2 2.6602(18)
P2 N4 1.679(4)
P2 N2 1.721(4)
P2 N1 1.780(4)
N1 C1 1.488(6)
N2 C5 1.482(6)
N3 C9 1.497(6)
N4 C13 1.489(6)
N5 N6 1.196(6)
N6 N7 1.145(6)
C1 C3 1.516(7)
C1 C2 1.517(7)
C1 C4 1.535(7)
C5 C8 1.513(7)
C5 C7 1.522(7)
C5 C6 1.529(7)
C9 C11 1.511(8)
C9 C10 1.520(8)
C9 C12 1.522(8)
C13 C14 1.504(8)
C13 C15 1.519(8)
C13 C16 1.521(8)

loop_
_geom_torsion_atom_site_label_1
_geom_torsion_atom_site_label_2
_geom_torsion_atom_site_label_3
_geom_torsion_atom_site_label_4
_geom_torsion
N3 P1 P2 N4 0.5(2)
N2 P1 P2 N4 -105.2(3)
N1 P1 P2 N4 80.6(2)
N3 P1 P2 N2 105.7(3)
N1 P1 P2 N2 -174.2(3)
N3 P1 P2 N1 -80.2(2)
N2 P1 P2 N1 174.2(3)
N3 P1 N1 C1 -119.6(4)
N2 P1 N1 C1 132.4(4)
P2 P1 N1 C1 136.1(4)
N3 P1 N1 P2 104.29(19)
N2 P1 N1 P2 -3.74(18)
N3 P1 N1 Sb1 12.70(17)
N2 P1 N1 Sb1 -95.32(16)
P2 P1 N1 Sb1 -91.58(16)
N4 P2 N1 C1 120.0(4)
N2 P2 N1 C1 -132.2(4)
P1 P2 N1 C1 -136.0(4)
N4 P2 N1 P1 -104.0(2)
N2 P2 N1 P1 3.73(18)
N4 P2 N1 Sb1 -12.34(17)
N2 P2 N1 Sb1 95.37(16)
P1 P2 N1 Sb1 91.64(16)
N3 Sb1 N1 C1 120.2(4)
N4 Sb1 N1 C1 -120.8(4)
N5 Sb1 N1 C1 178.1(3)
N3 Sb1 N1 P1 -11.25(15)
N4 Sb1 N1 P1 107.71(19)
N5 Sb1 N1 P1 46.6(3)
N3 Sb1 N1 P2 -108.13(19)
N4 Sb1 N1 P2 10.84(15)
N5 Sb1 N1 P2 -50.3(3)
N3 P1 N2 C5 87.2(4)
N1 P1 N2 C5 175.7(4)
P2 P1 N2 C5 171.8(5)
N3 P1 N2 P2 -84.6(2)
N1 P1 N2 P2 3.91(19)
N4 P2 N2 C5 -86.9(4)
N1 P2 N2 C5 -175.8(4)
P1 P2 N2 C5 -171.9(5)
N4 P2 N2 P1 85.0(2)
N1 P2 N2 P1 -3.91(19)
N2 P1 N3 C9 -127.0(4)
N1 P1 N3 C9 152.1(4)
P2 P1 N3 C9 -167.0(4)
N2 P1 N3 Sb1 65.1(2)
N1 P1 N3 Sb1 -15.7(2)
P2 P1 N3 Sb1 25.21(19)
N4 Sb1 N3 C9 148.7(4)
N5 Sb1 N3 C9 57.5(4)
N1 Sb1 N3 C9 -155.3(4)
N4 Sb1 N3 P1 -43.4(2)
N5 Sb1 N3 P1 -134.6(2)
N1 Sb1 N3 P1 12.49(17)
N2 P2 N4 C13 128.4(4)
N1 P2 N4 C13 -150.8(4)
P1 P2 N4 C13 168.3(4)
N2 P2 N4 Sb1 -65.7(2)
N1 P2 N4 Sb1 15.1(2)
P1 P2 N4 Sb1 -25.77(19)
N3 Sb1 N4 C13 -150.3(4)
N5 Sb1 N4 C13 -60.3(4)
N1 Sb1 N4 C13 153.9(4)
N3 Sb1 N4 P2 43.8(2)
N5 Sb1 N4 P2 133.8(2)
N1 Sb1 N4 P2 -12.07(17)
N3 Sb1 N5 N6 -137.5(4)
N4 Sb1 N5 N6 118.2(4)
N1 Sb1 N5 N6 171.6(3)
Sb1 N5 N6 N7 -170(7)
P1 N1 C1 C3 55.3(5)
P2 N1 C1 C3 -179.6(4)
Sb1 N1 C1 C3 -62.1(5)
P1 N1 C1 C2 -65.1(5)
P2 N1 C1 C2 60.1(5)
Sb1 N1 C1 C2 177.5(3)
P1 N1 C1 C4 174.8(4)
P2 N1 C1 C4 -60.1(5)
Sb1 N1 C1 C4 57.4(5)
P1 N2 C5 C8 154.7(4)
P2 N2 C5 C8 -35.6(6)
P1 N2 C5 C7 -84.8(5)
P2 N2 C5 C7 84.9(5)
P1 N2 C5 C6 34.6(6)
P2 N2 C5 C6 -155.7(4)
P1 N3 C9 C11 -29.3(7)
Sb1 N3 C9 C11 136.4(4)
P1 N3 C9 C10 92.7(6)
Sb1 N3 C9 C10 -101.6(5)
P1 N3 C9 C12 -146.6(4)
Sb1 N3 C9 C12 19.1(6)
P2 N4 C13 C14 -92.3(6)
Sb1 N4 C13 C14 104.2(6)
P2 N4 C13 C15 31.4(7)
Sb1 N4 C13 C15 -132.1(5)
P2 N4 C13 C16 148.2(5)
Sb1 N4 C13 C16 -15.3(7)
